data_4037443
loop_
_publ_author_name
'Baumann, Marcus'
'Baxendale, Ian R.'

_publ_section_title
;
 Diastereoselective Trifluoroacetylation of Highly Substituted
 Pyrrolidines by a Dakin-West Process.
;
_journal_issue 23
_journal_name_full 'The Journal of organic chemistry'
_journal_page_first 11898
_journal_page_last 11908
_journal_paper_doi 10.1021/acs.joc.6b02346
_journal_volume 81
_journal_year 2016
_chemical_formula_moiety 'C24 H30 F3 N O6'
_chemical_formula_sum 'C24 H30 F3 N O6'
_chemical_formula_weight 485.49
_space_group_crystal_system orthorhombic
_space_group_IT_number 61
_space_group_name_Hall '-P 2ac 2ab'
_space_group_name_H-M_alt 'P b c a'
_atom_sites_solution_hydrogens geom
_atom_sites_solution_primary direct
_audit_creation_date 2016-06-10
_audit_creation_method
;
Olex2 1.2-beta
(compiled 2016.02.19 svn.r3266 for OlexSys, GUI svn.r5155)
;
_cell_angle_alpha 90
_cell_angle_beta 90
_cell_angle_gamma 90
_cell_formula_units_Z 8
_cell_length_a 19.8948(9)
_cell_length_b 9.9946(5)
_cell_length_c 23.9226(11)
_cell_measurement_reflns_used 9000
_cell_measurement_temperature 120
_cell_measurement_theta_max 29.55
_cell_measurement_theta_min 2.43
_cell_volume 4756.8(4)
_computing_cell_refinement 'SAINT v8.34A (Bruker, 2013)'
_computing_data_collection 'APEX2 v.2013.4_1 (Bruker, 2013)'
_computing_data_reduction 'SAINT v8.34A (Bruker, 2013)'
_computing_molecular_graphics 'Olex2 (Dolomanov et al., 2009)'
_computing_publication_material 'Olex2 (Dolomanov et al., 2009)'
_computing_structure_refinement 'ShelXL (Sheldrick, 2015)'
_computing_structure_solution 'ShelXS (Sheldrick, 2008)'
_diffrn_ambient_temperature 120
_diffrn_detector_type 'Bruker PHOTON 100 CMOS'
_diffrn_measured_fraction_theta_full 1.000
_diffrn_measured_fraction_theta_max 1.000
_diffrn_measurement_device '3-circle area detector diffractometer'
_diffrn_measurement_device_type 'Bruker D8 Venture'
_diffrn_measurement_method '\f and \w scans'
_diffrn_radiation_monochromator 'focusing mirrors'
_diffrn_radiation_probe x-ray
_diffrn_radiation_type MoK\a
_diffrn_radiation_wavelength 0.71073
_diffrn_reflns_av_R_equivalents 0.0609
_diffrn_reflns_av_unetI/netI 0.0281
_diffrn_reflns_Laue_measured_fraction_full 1.000
_diffrn_reflns_Laue_measured_fraction_max 1.000
_diffrn_reflns_limit_h_max 26
_diffrn_reflns_limit_h_min -26
_diffrn_reflns_limit_k_max 13
_diffrn_reflns_limit_k_min -13
_diffrn_reflns_limit_l_max 32
_diffrn_reflns_limit_l_min -32
_diffrn_reflns_number 79617
_diffrn_reflns_point_group_measured_fraction_full 1.000
_diffrn_reflns_point_group_measured_fraction_max 1.000
_diffrn_reflns_theta_full 28.498
_diffrn_reflns_theta_max 28.498
_diffrn_reflns_theta_min 2.047
_diffrn_source 'ImuS microsource'
_diffrn_standards_number 0
_exptl_absorpt_coefficient_mu 0.112
_exptl_absorpt_correction_T_max 1.0000
_exptl_absorpt_correction_T_min 0.9265
_exptl_absorpt_correction_type multi-scan
_exptl_absorpt_process_details
;
SADABS-2014/4 (Bruker,2014/4) was used for absorption correction.
wR2(int) was 0.1725 before and 0.0632 after correction.
The Ratio of minimum to maximum transmission is 0.9265.
The \l/2 correction factor is Not present.
;
_exptl_crystal_colour colourless
_exptl_crystal_colour_primary colourless
_exptl_crystal_density_diffrn 1.356
_exptl_crystal_description block
_exptl_crystal_F_000 2048
_exptl_crystal_size_max 0.643
_exptl_crystal_size_mid 0.413
_exptl_crystal_size_min 0.213
_refine_diff_density_max 0.346
_refine_diff_density_min -0.317
_refine_diff_density_rms 0.048
_refine_ls_extinction_method none
_refine_ls_goodness_of_fit_ref 1.033
_refine_ls_hydrogen_treatment mixed
_refine_ls_matrix_type full
_refine_ls_number_parameters 332
_refine_ls_number_reflns 6027
_refine_ls_number_restraints 16
_refine_ls_restrained_S_all 1.034
_refine_ls_R_factor_all 0.0645
_refine_ls_R_factor_gt 0.0449
_refine_ls_shift/su_max 0.001
_refine_ls_shift/su_mean 0.000
_refine_ls_structure_factor_coef Fsqd
_refine_ls_weighting_details 'w=1/[\s^2^(Fo^2^)+(0.0430P)^2^+2.7050P] where P=(Fo^2^+2Fc^2^)/3'
_refine_ls_weighting_scheme calc
_refine_ls_wR_factor_gt 0.0998
_refine_ls_wR_factor_ref 0.1094
_reflns_Friedel_coverage 0.000
_reflns_number_gt 4698
_reflns_number_total 6027
_reflns_threshold_expression 'I > 2\s(I)'
_cod_data_source_file jo6b02346_si_001.cif
_cod_data_source_block 12g
_cod_depositor_comments
;
The following automatic conversions were performed:

data item '_diffrn_radiation_probe' value 'X-ray' was changed to
'x-ray' in accordance with the
/home/saulius/struct/COD-crude-data/automatic-downloads/DataCite-retrospective/ACS/depositions/lib/dictionaries/cif_core.dic
dictionary named 'cif_core.dic' version 2.4.2 last updated on
2011-04-26.

Automatic conversion script
Id: cif_fix_values 6909 2019-04-08 15:41:33Z antanas 
;
_cod_database_code 4037443
_shelx_space_group_comment
;
The symmetry employed for this shelxl refinement is uniquely defined
by the following loop, which should always be used as a source of
symmetry information in preference to the above space-group names.
They are only intended as comments.
;
_shelx_estimated_absorpt_t_max 0.977
_shelx_estimated_absorpt_t_min 0.932
_computing.bruker_data_scaling 'SADABS V2012/1 (Bruker AXS Inc.)'

_olex2_refinement_description
;
1. Fixed Uiso
 At 1.2 times of:
  All C(H) groups, All C(H,H) groups
2. Restrained distances
 F1-C6 \\sim F1-C6B \\sim F3B-C6B \\sim F3-C6 \\sim F2B-C6B \\sim F2-C6
 with sigma of 0.02
 C6B-C1 \\sim C6-C1
 with sigma of 0.02
3. Uiso/Uaniso restraints and constraints
Uanis(C6) = Uanis(C6B)
4. Others
 Uiso(H7A)=Uiso(H7B)=Uiso(H7C)=FVAR(1)
 Uiso(H18A)=Uiso(H18B)=Uiso(H18C)=FVAR(2)
 Uiso(H19A)=Uiso(H19B)=Uiso(H19C)=FVAR(3)
 Uiso(H20A)=Uiso(H20B)=Uiso(H20C)=FVAR(4)
 Uiso(H22A)=Uiso(H22B)=Uiso(H22C)=FVAR(5)
 Uiso(H23A)=Uiso(H23B)=Uiso(H23C)=FVAR(6)
 Uiso(H24A)=Uiso(H24B)=Uiso(H24C)=FVAR(7)
 Fixed Sof: F2(0.9) F3(0.9) C6(0.9) F2B(0.1) F3B(0.1) C6B(0.1)
5.a Ternary CH refined with riding coordinates:
 C2(H2), C5(H5)
5.b Secondary CH2 refined with riding coordinates:
 C3(H3A,H3B), C17(H17A,H17B)
5.c Aromatic/amide H refined with riding coordinates:
 C12(H12), C13(H13), C16(H16)
5.d Idealised Me refined as rotating group:
 C7(H7A,H7B,H7C), C18(H18A,H18B,H18C), C19(H19A,H19B,H19C), C20(H20A,H20B,
 H20C), C22(H22A,H22B,H22C), C23(H23A,H23B,H23C), C24(H24A,H24B,H24C)
;
_shelx_shelxl_version_number 2014/7
_olex2_diffrn_ambient_temperature_device 'Oxford Cryosystems'
_olex2_submission_special_instructions 'No special instructions were received'

loop_
_space_group_symop_operation_xyz
'x, y, z'
'-x+1/2, -y, z+1/2'
'x+1/2, -y+1/2, -z'
'-x, y+1/2, -z+1/2'
'-x, -y, -z'
'x-1/2, y, -z-1/2'
'-x-1/2, y-1/2, z'
'x, -y-1/2, z-1/2'

loop_
_atom_site_label
_atom_site_type_symbol
_atom_site_fract_x
_atom_site_fract_y
_atom_site_fract_z
_atom_site_U_iso_or_equiv
_atom_site_adp_type
_atom_site_occupancy
_atom_site_site_symmetry_order
_atom_site_calc_flag
_atom_site_refinement_flags_posn
_atom_site_refinement_flags_occupancy
_atom_site_disorder_assembly
_atom_site_disorder_group
F1 F 0.67968(6) 0.45753(13) 0.84485(4) 0.0514(3) Uani 1 1 d D . . .
O1 O 0.67883(6) 0.22093(11) 0.73883(5) 0.0311(3) Uani 1 1 d . . . .
O2 O 0.73685(5) 0.46443(11) 0.56241(4) 0.0262(2) Uani 1 1 d . . . .
O3 O 0.66194(5) 0.62651(10) 0.54085(4) 0.0223(2) Uani 1 1 d . . . .
O4 O 0.56128(5) 0.37635(12) 0.78278(4) 0.0283(2) Uani 1 1 d . . . .
O5 O 0.56570(5) 0.07904(11) 0.47901(4) 0.0273(2) Uani 1 1 d . . . .
O6 O 0.52584(5) 0.29043(10) 0.45786(4) 0.0262(2) Uani 1 1 d . . . .
N1 N 0.59325(5) 0.45027(12) 0.70006(5) 0.0177(2) Uani 1 1 d . . . .
C1 C 0.67535(7) 0.33089(16) 0.75875(6) 0.0251(3) Uani 1 1 d D . . .
C2 C 0.66061(7) 0.45704(15) 0.72566(6) 0.0211(3) Uani 1 1 d . . . .
H2 H 0.6636 0.5369 0.7507 0.025 Uiso 1 1 calc R . . .
C3 C 0.70718(7) 0.47514(16) 0.67554(6) 0.0225(3) Uani 1 1 d . . . .
H3A H 0.7209 0.3876 0.6599 0.027 Uiso 1 1 calc R . . .
H3B H 0.7479 0.5264 0.6860 0.027 Uiso 1 1 calc R . . .
C4 C 0.66404(7) 0.55305(14) 0.63397(6) 0.0189(3) Uani 1 1 d . . . .
C5 C 0.59371(6) 0.48449(13) 0.63979(5) 0.0167(3) Uani 1 1 d . . . .
H5 H 0.5578 0.5522 0.6323 0.020 Uiso 1 1 calc R . . .
C7 C 0.65880(8) 0.70091(15) 0.65034(7) 0.0279(3) Uani 1 1 d . . . .
H7A H 0.6262 0.7457 0.6260 0.037(3) Uiso 1 1 calc GR . . .
H7B H 0.7029 0.7436 0.6462 0.037(3) Uiso 1 1 calc GR . . .
H7C H 0.6440 0.7080 0.6893 0.037(3) Uiso 1 1 calc GR . . .
C8 C 0.69249(7) 0.54055(13) 0.57483(6) 0.0193(3) Uani 1 1 d . . . .
C9 C 0.54353(7) 0.41369(14) 0.73582(6) 0.0200(3) Uani 1 1 d . . . .
C10 C 0.46818(7) 0.41532(15) 0.72110(6) 0.0211(3) Uani 1 1 d . . . .
C11 C 0.58360(6) 0.36583(13) 0.60122(6) 0.0165(3) Uani 1 1 d . . . .
C12 C 0.60629(7) 0.23801(14) 0.61392(6) 0.0197(3) Uani 1 1 d . . . .
H12 H 0.6255 0.2214 0.6496 0.024 Uiso 1 1 calc R . . .
C13 C 0.60155(7) 0.13299(14) 0.57527(6) 0.0224(3) Uani 1 1 d . . . .
H13 H 0.6173 0.0457 0.5839 0.027 Uiso 1 1 calc R . . .
C14 C 0.57316(7) 0.16172(14) 0.52457(6) 0.0201(3) Uani 1 1 d . . . .
C15 C 0.54973(7) 0.28788(14) 0.51198(6) 0.0191(3) Uani 1 1 d . . . .
C16 C 0.55390(6) 0.39198(14) 0.54901(6) 0.0184(3) Uani 1 1 d . . . .
H16 H 0.5374 0.4784 0.5398 0.022 Uiso 1 1 calc R . . .
C17 C 0.52640(9) 0.15343(15) 0.44010(7) 0.0301(3) Uani 1 1 d . . . .
H17A H 0.4800 0.1179 0.4389 0.036 Uiso 1 1 calc R . . .
H17B H 0.5460 0.1463 0.4022 0.036 Uiso 1 1 calc R . . .
C18 C 0.44644(7) 0.51234(17) 0.67532(7) 0.0292(3) Uani 1 1 d . . . .
H18A H 0.4659 0.6007 0.6826 0.034(3) Uiso 1 1 calc GR . . .
H18B H 0.3973 0.5192 0.6750 0.034(3) Uiso 1 1 calc GR . . .
H18C H 0.4621 0.4795 0.6390 0.034(3) Uiso 1 1 calc GR . . .
C19 C 0.44899(8) 0.27171(16) 0.70477(7) 0.0309(4) Uani 1 1 d . . . .
H19A H 0.4728 0.2464 0.6705 0.041(3) Uiso 1 1 calc GR . . .
H19B H 0.4004 0.2666 0.6984 0.041(3) Uiso 1 1 calc GR . . .
H19C H 0.4615 0.2104 0.7350 0.041(3) Uiso 1 1 calc GR . . .
C20 C 0.43091(7) 0.45449(16) 0.77495(7) 0.0271(3) Uani 1 1 d . . . .
H20A H 0.4443 0.3943 0.8053 0.033(3) Uiso 1 1 calc GR . . .
H20B H 0.3823 0.4473 0.7689 0.033(3) Uiso 1 1 calc GR . . .
H20C H 0.4423 0.5468 0.7850 0.033(3) Uiso 1 1 calc GR . . .
C21 C 0.68479(7) 0.64596(15) 0.48213(6) 0.0231(3) Uani 1 1 d . . . .
C22 C 0.66623(9) 0.52413(17) 0.44809(7) 0.0323(4) Uani 1 1 d . . . .
H22A H 0.6891 0.4453 0.4634 0.046(3) Uiso 1 1 calc GR . . .
H22B H 0.6801 0.5375 0.4092 0.046(3) Uiso 1 1 calc GR . . .
H22C H 0.6175 0.5106 0.4496 0.046(3) Uiso 1 1 calc GR . . .
C23 C 0.64531(9) 0.76850(19) 0.46464(8) 0.0408(4) Uani 1 1 d . . . .
H23A H 0.5971 0.7500 0.4679 0.052(3) Uiso 1 1 calc GR . . .
H23B H 0.6562 0.7910 0.4258 0.052(3) Uiso 1 1 calc GR . . .
H23C H 0.6571 0.8438 0.4889 0.052(3) Uiso 1 1 calc GR . . .
C24 C 0.75967(8) 0.67460(17) 0.48116(6) 0.0283(3) Uani 1 1 d . . . .
H24A H 0.7708 0.7383 0.5109 0.039(3) Uiso 1 1 calc GR . . .
H24B H 0.7720 0.7128 0.4449 0.039(3) Uiso 1 1 calc GR . . .
H24C H 0.7846 0.5912 0.4871 0.039(3) Uiso 1 1 calc GR . . .
F2 F 0.67249(8) 0.24769(15) 0.85146(5) 0.0576(4) Uani 0.9 1 d D P A 1
F3 F 0.76383(6) 0.33874(19) 0.82217(6) 0.0588(4) Uani 0.9 1 d D P A 1
C6 C 0.69664(10) 0.3450(2) 0.82020(9) 0.0341(5) Uani 0.9 1 d D P A 1
F2B F 0.7192(7) 0.2326(13) 0.8407(5) 0.054(3) Uiso 0.1 1 d D P A 2
F3B F 0.7695(8) 0.4100(17) 0.8044(7) 0.067(5) Uiso 0.1 1 d D P A 2
C6B C 0.7102(9) 0.3548(14) 0.8173(7) 0.0341(5) Uani 0.1 1 d D P A 2

loop_
_atom_site_aniso_label
_atom_site_aniso_U_11
_atom_site_aniso_U_22
_atom_site_aniso_U_33
_atom_site_aniso_U_23
_atom_site_aniso_U_13
_atom_site_aniso_U_12
F1 0.0653(8) 0.0614(8) 0.0273(5) -0.0138(5) -0.0119(5) 0.0043(6)
O1 0.0344(6) 0.0311(6) 0.0279(6) -0.0014(5) -0.0072(5) 0.0063(5)
O2 0.0261(5) 0.0265(5) 0.0260(5) -0.0038(5) 0.0038(4) 0.0053(4)
O3 0.0201(5) 0.0234(5) 0.0233(5) 0.0022(4) 0.0059(4) 0.0008(4)
O4 0.0241(5) 0.0409(6) 0.0200(5) 0.0055(5) -0.0014(4) -0.0019(5)
O5 0.0306(6) 0.0236(5) 0.0277(6) -0.0091(4) -0.0040(4) 0.0007(4)
O6 0.0340(6) 0.0237(5) 0.0209(5) -0.0036(4) -0.0076(4) -0.0010(4)
N1 0.0147(5) 0.0223(6) 0.0163(5) -0.0010(5) -0.0019(4) 0.0005(4)
C1 0.0179(6) 0.0344(8) 0.0229(7) -0.0015(6) -0.0033(5) 0.0007(6)
C2 0.0166(6) 0.0266(7) 0.0201(7) -0.0036(6) -0.0030(5) -0.0007(5)
C3 0.0153(6) 0.0293(8) 0.0227(7) -0.0039(6) -0.0007(5) -0.0023(6)
C4 0.0168(6) 0.0184(6) 0.0216(7) -0.0037(5) 0.0020(5) -0.0027(5)
C5 0.0155(6) 0.0178(6) 0.0168(6) -0.0009(5) 0.0009(5) 0.0006(5)
C7 0.0308(8) 0.0213(7) 0.0316(8) -0.0087(6) 0.0058(6) -0.0058(6)
C8 0.0179(6) 0.0167(6) 0.0233(7) -0.0031(6) 0.0023(5) -0.0049(5)
C9 0.0202(6) 0.0199(7) 0.0199(7) -0.0009(6) 0.0005(5) -0.0005(5)
C10 0.0163(6) 0.0241(7) 0.0227(7) 0.0004(6) 0.0021(5) -0.0006(5)
C11 0.0138(6) 0.0179(6) 0.0178(6) -0.0006(5) 0.0013(5) -0.0023(5)
C12 0.0187(6) 0.0206(7) 0.0199(7) 0.0017(5) -0.0016(5) -0.0010(5)
C13 0.0221(7) 0.0167(6) 0.0284(8) 0.0007(6) -0.0009(6) 0.0009(5)
C14 0.0178(6) 0.0185(6) 0.0239(7) -0.0044(6) 0.0025(5) -0.0030(5)
C15 0.0158(6) 0.0232(7) 0.0183(7) 0.0008(6) -0.0010(5) -0.0026(5)
C16 0.0167(6) 0.0170(6) 0.0214(7) 0.0010(5) -0.0012(5) -0.0002(5)
C17 0.0399(9) 0.0256(8) 0.0249(8) -0.0051(6) -0.0065(7) -0.0030(7)
C18 0.0164(6) 0.0407(9) 0.0304(8) 0.0077(7) 0.0009(6) 0.0036(6)
C19 0.0224(7) 0.0294(8) 0.0408(9) -0.0079(7) -0.0003(6) -0.0025(6)
C20 0.0241(7) 0.0287(8) 0.0285(8) -0.0010(7) 0.0077(6) -0.0012(6)
C21 0.0242(7) 0.0240(7) 0.0210(7) 0.0039(6) 0.0054(5) -0.0014(6)
C22 0.0388(9) 0.0356(9) 0.0224(8) 0.0015(7) -0.0042(6) -0.0130(7)
C23 0.0418(10) 0.0410(10) 0.0396(10) 0.0165(8) 0.0102(8) 0.0127(8)
C24 0.0263(8) 0.0343(8) 0.0244(8) -0.0026(7) 0.0073(6) -0.0095(7)
F2 0.0842(11) 0.0608(9) 0.0279(6) 0.0136(6) -0.0203(7) -0.0240(8)
F3 0.0303(7) 0.0967(13) 0.0494(8) -0.0148(9) -0.0243(6) 0.0054(7)
C6 0.0337(11) 0.0408(10) 0.0279(9) 0.0005(8) -0.0115(8) -0.0037(8)
C6B 0.0337(11) 0.0408(10) 0.0279(9) 0.0005(8) -0.0115(8) -0.0037(8)

loop_
_atom_type_symbol
_atom_type_description
_atom_type_scat_dispersion_real
_atom_type_scat_dispersion_imag
_atom_type_scat_source
C C 0.0033 0.0016 'International Tables Vol C Tables 4.2.6.8 and 6.1.1.4'
H H 0.0000 0.0000 'International Tables Vol C Tables 4.2.6.8 and 6.1.1.4'
F F 0.0171 0.0103 'International Tables Vol C Tables 4.2.6.8 and 6.1.1.4'
N N 0.0061 0.0033 'International Tables Vol C Tables 4.2.6.8 and 6.1.1.4'
O O 0.0106 0.0060 'International Tables Vol C Tables 4.2.6.8 and 6.1.1.4'

loop_
_exptl_crystal_face_index_h
_exptl_crystal_face_index_k
_exptl_crystal_face_index_l
_exptl_crystal_face_perp_dist
-1.00 0.00 -2.00 0.2010
1.00 0.00 2.00 0.1670
-1.00 -1.00 2.00 0.2200
1.00 1.00 -2.00 0.2460
1.00 -2.00 -1.00 0.1010
-1.00 2.00 1.00 0.1070
-1.00 1.00 1.00 0.0950
-2.00 1.00 2.00 0.1330
1.00 0.00 -2.00 0.2050
1.00 1.00 1.00 0.1940
-1.00 -1.00 -1.00 0.2380

loop_
_geom_angle_atom_site_label_1
_geom_angle_atom_site_label_2
_geom_angle_atom_site_label_3
_geom_angle
C8 O3 C21 121.43(11)
C14 O5 C17 105.27(11)
C15 O6 C17 104.94(11)
C2 N1 C5 112.81(10)
C9 N1 C2 114.37(11)
C9 N1 C5 132.81(11)
O1 C1 C2 124.40(13)
O1 C1 C6 116.63(15)
O1 C1 C6B 117.7(5)
C2 C1 C6 118.45(14)
C2 C1 C6B 114.9(6)
N1 C2 C1 110.73(11)
N1 C2 C3 103.35(11)
C1 C2 C3 113.03(12)
C2 C3 C4 103.35(11)
C3 C4 C5 102.79(11)
C3 C4 C7 111.32(12)
C3 C4 C8 110.67(11)
C7 C4 C5 109.80(11)
C8 C4 C5 112.19(11)
C8 C4 C7 109.91(12)
N1 C5 C4 101.14(10)
N1 C5 C11 114.25(11)
C11 C5 C4 114.03(11)
O2 C8 O3 126.39(13)
O2 C8 C4 123.50(13)
O3 C8 C4 110.10(11)
O4 C9 N1 116.48(12)
O4 C9 C10 119.31(12)
N1 C9 C10 124.21(12)
C18 C10 C9 116.54(12)
C18 C10 C19 109.93(13)
C18 C10 C20 107.65(12)
C19 C10 C9 106.87(12)
C19 C10 C20 109.36(12)
C20 C10 C9 106.30(12)
C12 C11 C5 122.92(12)
C12 C11 C16 120.13(12)
C16 C11 C5 116.80(12)
C11 C12 C13 121.51(13)
C14 C13 C12 117.08(13)
O5 C14 C15 109.88(12)
C13 C14 O5 128.37(13)
C13 C14 C15 121.70(13)
C14 C15 O6 109.80(12)
C16 C15 O6 127.89(13)
C16 C15 C14 122.26(13)
C15 C16 C11 117.32(12)
O5 C17 O6 108.00(11)
O3 C21 C22 109.19(11)
O3 C21 C23 102.00(12)
O3 C21 C24 109.81(12)
C22 C21 C23 112.10(14)
C22 C21 C24 112.57(13)
C23 C21 C24 110.65(13)
F1 C6 C1 115.91(17)
F1 C6 F2 106.47(18)
F1 C6 F3 106.29(17)
F2 C6 C1 112.02(16)
F2 C6 F3 108.05(19)
F3 C6 C1 107.73(17)
F1 C6B C1 110.3(10)
F2B C6B F1 122.6(14)
F2B C6B C1 106.7(11)
F3B C6B F1 101.2(12)
F3B C6B C1 104.2(13)
F3B C6B F2B 110.5(15)

loop_
_geom_bond_atom_site_label_1
_geom_bond_atom_site_label_2
_geom_bond_distance
F1 C6 1.314(3)
F1 C6B 1.362(13)
O1 C1 1.1999(19)
O2 C8 1.2023(17)
O3 C8 1.3297(17)
O3 C21 1.4892(17)
O4 C9 1.2353(17)
O5 C14 1.3758(17)
O5 C17 1.4250(19)
O6 C15 1.3794(17)
O6 C17 1.4337(18)
N1 C2 1.4751(17)
N1 C5 1.4819(17)
N1 C9 1.3580(17)
C1 C2 1.517(2)
C1 C6 1.536(3)
C1 C6B 1.581(17)
C2 C3 1.5260(19)
C3 C4 1.527(2)
C4 C5 1.5643(18)
C4 C7 1.5324(19)
C4 C8 1.5290(19)
C5 C11 1.5160(18)
C9 C10 1.5399(19)
C10 C18 1.525(2)
C10 C19 1.536(2)
C10 C20 1.537(2)
C11 C12 1.3886(19)
C11 C16 1.4062(19)
C12 C13 1.402(2)
C13 C14 1.368(2)
C14 C15 1.378(2)
C15 C16 1.3690(19)
C21 C22 1.511(2)
C21 C23 1.514(2)
C21 C24 1.517(2)
F2 C6 1.317(3)
F3 C6 1.339(2)
F2B C6B 1.355(13)
F3B C6B 1.338(14)
